data_1543491
loop_
_publ_author_name
'Heift, Dominikus'
'Benk\>o, Zolt\'an'
'Suter, Riccardo'
'Verel, Ren\'e'
'Gr\"utzmacher, Hansj\"org'

_publ_section_title
;
 The reactivity of acyl chlorides towards sodium phosphaethynolate,
 Na(OCP): a mechanistic case study
;
_journal_issue 9
_journal_name_full 'Chem. Sci.'
_journal_page_first 6125
_journal_paper_doi 10.1039/C6SC01269H
_journal_volume 7
_journal_year 2016
_chemical_formula_moiety 'C21 H22 O2 P2 S'
_chemical_formula_sum 'C21 H22 O2 P2 S'
_chemical_formula_weight 400.38
_chemical_melting_point 389
_chemical_name_systematic 1-thio-2,4-diphospholo-5-mesityl-3-mesitoylester
_chemical_properties_physical 'Air-sensitive, Oxygen-sensitive, Light-sensitive'
_space_group_crystal_system triclinic
_space_group_IT_number 2
_space_group_name_Hall '-P 1'
_space_group_name_H-M_alt 'P -1'
_symmetry_space_group_name_Hall '-P 1'
_symmetry_space_group_name_H-M 'P -1'
_atom_sites_solution_hydrogens geom
_audit_creation_date 2016-01-22
_audit_creation_method
;
Olex2 1.2
(compiled 2015.09.30 svn.r3233 for OlexSys, GUI svn.r5103)
;
_audit_update_record
;
2016-02-19 deposited with the CCDC.
2016-05-31 downloaded from the CCDC.
;
_cell_angle_alpha 80.076(9)
_cell_angle_beta 88.792(8)
_cell_angle_gamma 86.067(6)
_cell_formula_units_Z 2
_cell_length_a 7.1716(4)
_cell_length_b 8.4029(7)
_cell_length_c 17.181(2)
_cell_measurement_reflns_used 2561
_cell_measurement_temperature 100
_cell_measurement_theta_max 26.5830
_cell_measurement_theta_min 3.1280
_cell_volume 1017.43(16)
_computing_cell_refinement 'CrysAlis RED, Oxford Diffraction Ltd.'
_computing_data_collection 'CrysAlis CCD, Oxford Diffraction Ltd.'
_computing_data_reduction 'CrysAlis RED, Oxford Diffraction Ltd.'
_computing_molecular_graphics 'Olex2 (Dolomanov et al., 2009)'
_computing_publication_material 'Olex2 (Dolomanov et al., 2009)'
_computing_structure_refinement 'XL (Sheldrick, 2008)'
_computing_structure_solution 'XS (Sheldrick, 2008)'
_diffrn_ambient_temperature 100
_diffrn_detector 'Oxford Diffraction Sapphire 3'
_diffrn_detector_area_resol_mean 8.26
_diffrn_detector_type 'CCD area detector'
_diffrn_measured_fraction_theta_full 0.999
_diffrn_measured_fraction_theta_max 0.875
_diffrn_measurement_device 'kappa-stage diffractometer'
_diffrn_measurement_device_type 'Xcalibur, Sapphire3'
_diffrn_measurement_method '\w and \f scans'
_diffrn_radiation_monochromator 'focusing graphite'
_diffrn_radiation_probe x-ray
_diffrn_radiation_type MoK\a
_diffrn_radiation_wavelength 0.71073
_diffrn_reflns_av_unetI/netI 0.1263
_diffrn_reflns_Laue_measured_fraction_full 0.999
_diffrn_reflns_Laue_measured_fraction_max 0.875
_diffrn_reflns_limit_h_max 9
_diffrn_reflns_limit_h_min -9
_diffrn_reflns_limit_k_max 11
_diffrn_reflns_limit_k_min -11
_diffrn_reflns_limit_l_max 21
_diffrn_reflns_limit_l_min -21
_diffrn_reflns_number 6195
_diffrn_reflns_point_group_measured_fraction_full 0.999
_diffrn_reflns_point_group_measured_fraction_max 0.875
_diffrn_reflns_theta_full 26.000
_diffrn_reflns_theta_max 29.092
_diffrn_reflns_theta_min 2.847
_diffrn_source 'sealed tube'
_exptl_absorpt_coefficient_mu 0.329
_exptl_absorpt_correction_T_max 1.00000
_exptl_absorpt_correction_T_min 0.92478
_exptl_absorpt_correction_type empirical
_exptl_absorpt_process_details
;
CrysAlisPro, Agilent Technologies,
Version 1.171.37.35 (release 13-08-2014 CrysAlis171 .NET)
(compiled Aug 13 2014,18:06:01)
Empirical absorption correction using spherical harmonics,
 implemented in SCALE3 ABSPACK scaling algorithm.
;
_exptl_crystal_colour 'clear light colourless'
_exptl_crystal_colour_lustre clear
_exptl_crystal_colour_modifier light
_exptl_crystal_colour_primary colourless
_exptl_crystal_density_diffrn 1.307
_exptl_crystal_description block
_exptl_crystal_F_000 420
_exptl_crystal_recrystallization_method 'Re-crystallisation from solvent: toluene'
_exptl_crystal_size_max 0.38
_exptl_crystal_size_mid 0.36
_exptl_crystal_size_min 0.14
_refine_diff_density_max 0.750
_refine_diff_density_min -0.369
_refine_diff_density_rms 0.084
_refine_ls_extinction_method none
_refine_ls_goodness_of_fit_ref 0.898
_refine_ls_hydrogen_treatment constr
_refine_ls_matrix_type full
_refine_ls_number_parameters 241
_refine_ls_number_reflns 6195
_refine_ls_number_restraints 0
_refine_ls_restrained_S_all 0.898
_refine_ls_R_factor_all 0.0929
_refine_ls_R_factor_gt 0.0547
_refine_ls_shift/su_max 0.000
_refine_ls_shift/su_mean 0.000
_refine_ls_structure_factor_coef Fsqd
_refine_ls_weighting_details 'w=1/[\s^2^(Fo^2^)+(0.0459P)^2^] where P=(Fo^2^+2Fc^2^)/3'
_refine_ls_weighting_scheme calc
_refine_ls_wR_factor_gt 0.1027
_refine_ls_wR_factor_ref 0.1102
_reflns_Friedel_coverage 0.000
_reflns_number_gt 3885
_reflns_number_total 6195
_reflns_threshold_expression 'I > 2\s(I)'
_cod_data_source_file c6sc01269h2.cif
_cod_data_source_block micha
_cod_depositor_comments
;
The following automatic conversions were performed:

'_chemical_melting_point' value '389 K' was changed to '389' - the
value should be numeric and without a unit designator.

Automatic conversion script
Id: cif_fix_values 4268 2015-11-12 08:31:59Z antanas 

 Adding full bibliography for 1543489--1543491.cif.
;
_cod_original_cell_volume 1017.46(17)
_cod_database_code 1543491
_shelx_space_group_comment
;
The symmetry employed for this shelxl refinement is uniquely defined
by the following loop, which should always be used as a source of
symmetry information in preference to the above space-group names.
They are only intended as comments.
;
_olex2_refinement_description
;
1. Fixed Uiso
 At 1.2 times of:
  All C(H) groups
 At 1.5 times of:
  All C(H,H,H) groups
2.a Aromatic/amide H refined with riding coordinates:
 C10(H10), C13(H13), C15(H15), C19(H19)
2.b Idealised Me refined as rotating group:
 C14(H14A,H14B,H14C), C17(H17A,H17B,H17C), C20(H20A,H20B,H20C), C21(H21A,H21B,
 H21C), C22(H22A,H22B,H22C), C23(H23A,H23B,H23C)
;
_shelx_shelxl_version_number 2014/7
_olex2_submission_special_instructions 'No special instructions were received'

loop_
_space_group_symop_operation_xyz
'x, y, z'
'-x, -y, -z'

loop_
_atom_site_label
_atom_site_type_symbol
_atom_site_fract_x
_atom_site_fract_y
_atom_site_fract_z
_atom_site_U_iso_or_equiv
_atom_site_adp_type
_atom_site_occupancy
_atom_site_site_symmetry_order
_atom_site_calc_flag
_atom_site_refinement_flags_posn
P1 P 0.91307(12) 0.75915(12) 0.30403(5) 0.0240(2) Uani 1 1 d .
S2 S 0.50705(11) 0.74633(12) 0.33652(6) 0.0300(3) Uani 1 1 d .
P3 P 0.54514(12) 0.72689(12) 0.21756(6) 0.0291(3) Uani 1 1 d .
O1 O 0.9012(3) 0.7412(3) 0.15373(13) 0.0230(6) Uani 1 1 d .
O2 O 0.6562(3) 0.7222(3) 0.07742(14) 0.0297(6) Uani 1 1 d .
C3 C 0.7842(4) 0.7405(4) 0.2203(2) 0.0212(8) Uani 1 1 d .
C4 C 0.7493(4) 0.9274(4) 0.4759(2) 0.0208(8) Uani 1 1 d .
C5 C 0.7462(4) 0.7746(4) 0.4535(2) 0.0208(8) Uani 1 1 d .
C6 C 1.1313(4) 0.6495(4) 0.0233(2) 0.0204(8) Uani 1 1 d .
C7 C 0.9627(4) 0.7471(4) 0.01658(19) 0.0197(8) Uani 1 1 d .
C8 C 0.9153(4) 0.8550(4) -0.05278(19) 0.0208(8) Uani 1 1 d .
C9 C 0.8232(5) 0.7342(4) 0.0828(2) 0.0224(8) Uani 1 1 d .
C10 C 1.0415(4) 0.8630(4) -0.1153(2) 0.0243(8) Uani 1 1 d .
H10 H 1.0126 0.9365 -0.1626 0.029 Uiso 1 1 calc R
C11 C 0.7797(4) 0.7958(5) 0.6132(2) 0.0242(9) Uani 1 1 d .
C12 C 1.2085(4) 0.7679(4) -0.1117(2) 0.0236(8) Uani 1 1 d .
C13 C 1.2489(4) 0.6628(4) -0.0426(2) 0.0248(9) Uani 1 1 d .
H13 H 1.3620 0.5964 -0.0397 0.030 Uiso 1 1 calc R
C14 C 1.3388(5) 0.7764(5) -0.1821(2) 0.0356(10) Uani 1 1 d .
H14A H 1.3177 0.6879 -0.2106 0.053 Uiso 1 1 calc GR
H14B H 1.4685 0.7666 -0.1642 0.053 Uiso 1 1 calc GR
H14C H 1.3148 0.8804 -0.2174 0.053 Uiso 1 1 calc GR
C15 C 0.7725(4) 0.6475(4) 0.5896(2) 0.0263(9) Uani 1 1 d .
H15 H 0.7786 0.5523 0.6286 0.032 Uiso 1 1 calc R
C16 C 0.7565(4) 0.6326(4) 0.5100(2) 0.0233(9) Uani 1 1 d .
C17 C 0.7371(4) 0.9617(4) -0.0616(2) 0.0297(9) Uani 1 1 d .
H17A H 0.6314 0.8957 -0.0658 0.045 Uiso 1 1 calc GR
H17B H 0.7448 1.0436 -0.1095 0.045 Uiso 1 1 calc GR
H17C H 0.7189 1.0153 -0.0155 0.045 Uiso 1 1 calc GR
C18 C 0.7277(4) 0.7613(4) 0.3680(2) 0.0226(8) Uani 1 1 d .
C19 C 0.7678(4) 0.9336(5) 0.5559(2) 0.0257(9) Uani 1 1 d .
H19 H 0.7724 1.0362 0.5716 0.031 Uiso 1 1 calc R
C20 C 1.1840(4) 0.5314(4) 0.0965(2) 0.0250(9) Uani 1 1 d .
H20A H 1.2299 0.5897 0.1362 0.037 Uiso 1 1 calc GR
H20B H 1.2824 0.4530 0.0837 0.037 Uiso 1 1 calc GR
H20C H 1.0742 0.4743 0.1175 0.037 Uiso 1 1 calc GR
C21 C 0.7559(4) 0.4683(4) 0.4871(2) 0.0279(9) Uani 1 1 d .
H21A H 0.6337 0.4551 0.4654 0.042 Uiso 1 1 calc GR
H21B H 0.7804 0.3849 0.5337 0.042 Uiso 1 1 calc GR
H21C H 0.8532 0.4576 0.4471 0.042 Uiso 1 1 calc GR
C22 C 0.7317(4) 1.0812(4) 0.4172(2) 0.0294(9) Uani 1 1 d .
H22A H 0.8554 1.1078 0.3956 0.044 Uiso 1 1 calc GR
H22B H 0.6784 1.1691 0.4433 0.044 Uiso 1 1 calc GR
H22C H 0.6496 1.0675 0.3743 0.044 Uiso 1 1 calc GR
C23 C 0.8003(5) 0.8062(5) 0.6993(2) 0.0375(10) Uani 1 1 d .
H23A H 0.7524 0.7100 0.7320 0.056 Uiso 1 1 calc GR
H23B H 0.7292 0.9034 0.7109 0.056 Uiso 1 1 calc GR
H23C H 0.9325 0.8121 0.7110 0.056 Uiso 1 1 calc GR

loop_
_atom_site_aniso_label
_atom_site_aniso_U_11
_atom_site_aniso_U_22
_atom_site_aniso_U_33
_atom_site_aniso_U_23
_atom_site_aniso_U_13
_atom_site_aniso_U_12
P1 0.0224(5) 0.0319(6) 0.0188(6) -0.0072(5) -0.0001(4) -0.0028(4)
S2 0.0214(5) 0.0456(7) 0.0253(6) -0.0116(5) 0.0013(4) -0.0052(4)
P3 0.0241(5) 0.0419(7) 0.0240(6) -0.0112(5) -0.0015(4) -0.0062(4)
O1 0.0238(13) 0.0294(16) 0.0173(14) -0.0083(11) 0.0024(10) -0.0034(10)
O2 0.0215(13) 0.0415(18) 0.0297(16) -0.0154(13) -0.0034(11) -0.0029(11)
C3 0.0241(18) 0.020(2) 0.021(2) -0.0068(17) 0.0014(16) -0.0026(15)
C4 0.0167(18) 0.024(2) 0.022(2) -0.0044(18) 0.0019(15) -0.0041(15)
C5 0.0114(17) 0.030(2) 0.021(2) -0.0061(19) -0.0001(14) -0.0015(15)
C6 0.0236(19) 0.020(2) 0.019(2) -0.0062(17) -0.0033(15) -0.0074(15)
C7 0.0196(18) 0.024(2) 0.017(2) -0.0070(17) -0.0015(15) -0.0038(15)
C8 0.0275(19) 0.019(2) 0.017(2) -0.0057(17) -0.0055(16) -0.0043(15)
C9 0.032(2) 0.018(2) 0.018(2) -0.0067(16) -0.0051(16) 0.0036(15)
C10 0.035(2) 0.024(2) 0.015(2) -0.0026(17) -0.0053(16) -0.0046(17)
C11 0.0158(18) 0.036(3) 0.023(2) -0.0106(19) 0.0024(14) -0.0044(16)
C12 0.029(2) 0.025(2) 0.018(2) -0.0046(18) 0.0022(15) -0.0068(16)
C13 0.0185(18) 0.030(2) 0.028(2) -0.0108(19) -0.0050(16) 0.0000(15)
C14 0.041(2) 0.040(3) 0.026(2) -0.005(2) 0.0047(18) -0.0086(19)
C15 0.0187(19) 0.031(2) 0.026(2) 0.0030(19) 0.0007(16) -0.0008(16)
C16 0.0134(18) 0.030(2) 0.028(2) -0.010(2) 0.0010(15) -0.0017(15)
C17 0.031(2) 0.029(2) 0.028(2) -0.0047(19) -0.0061(17) 0.0032(17)
C18 0.0244(19) 0.018(2) 0.026(2) -0.0042(17) -0.0022(15) -0.0006(14)
C19 0.0234(19) 0.030(2) 0.026(2) -0.011(2) 0.0030(16) -0.0064(16)
C20 0.0222(19) 0.026(2) 0.028(2) -0.0080(19) -0.0039(15) 0.0004(15)
C21 0.029(2) 0.023(2) 0.031(2) -0.0026(19) 0.0033(17) -0.0007(15)
C22 0.032(2) 0.029(2) 0.029(2) -0.010(2) -0.0003(17) -0.0043(17)
C23 0.037(2) 0.058(3) 0.020(2) -0.010(2) 0.0055(17) -0.0106(19)

loop_
_atom_type_symbol
_atom_type_description
_atom_type_scat_dispersion_real
_atom_type_scat_dispersion_imag
_atom_type_scat_source
C C 0.0033 0.0016 'International Tables Vol C Tables 4.2.6.8 and 6.1.1.4'
H H 0.0000 0.0000 'International Tables Vol C Tables 4.2.6.8 and 6.1.1.4'
O O 0.0106 0.0060 'International Tables Vol C Tables 4.2.6.8 and 6.1.1.4'
P P 0.1023 0.0942 'International Tables Vol C Tables 4.2.6.8 and 6.1.1.4'
S S 0.1246 0.1234 'International Tables Vol C Tables 4.2.6.8 and 6.1.1.4'

loop_
_geom_angle_atom_site_label_1
_geom_angle_atom_site_label_2
_geom_angle_atom_site_label_3
_geom_angle
C18 P1 C3 96.81(15)
C18 S2 P3 103.55(13)
C3 P3 S2 93.50(12)
C9 O1 C3 118.8(2)
P3 C3 P1 125.76(19)
O1 C3 P1 111.0(2)
O1 C3 P3 123.2(2)
C5 C4 C22 122.3(3)
C19 C4 C5 118.0(3)
C19 C4 C22 119.7(3)
C4 C5 C18 120.1(3)
C16 C5 C4 121.1(3)
C16 C5 C18 118.8(3)
C7 C6 C20 122.9(3)
C13 C6 C7 117.2(3)
C13 C6 C20 119.9(3)
C6 C7 C9 120.8(3)
C8 C7 C6 121.9(3)
C8 C7 C9 117.2(3)
C7 C8 C17 123.2(3)
C10 C8 C7 117.4(3)
C10 C8 C17 119.4(3)
O1 C9 C7 112.8(3)
O2 C9 O1 120.8(3)
O2 C9 C7 126.4(3)
C8 C10 H10 118.6
C8 C10 C12 122.8(3)
C12 C10 H10 118.6
C15 C11 C19 118.2(3)
C15 C11 C23 120.5(3)
C19 C11 C23 121.3(3)
C10 C12 C14 121.0(3)
C13 C12 C10 117.9(3)
C13 C12 C14 121.1(3)
C6 C13 H13 118.6
C12 C13 C6 122.9(3)
C12 C13 H13 118.6
C12 C14 H14A 109.5
C12 C14 H14B 109.5
C12 C14 H14C 109.5
H14A C14 H14B 109.5
H14A C14 H14C 109.5
H14B C14 H14C 109.5
C11 C15 H15 118.9
C11 C15 C16 122.2(3)
C16 C15 H15 118.9
C5 C16 C15 118.0(3)
C5 C16 C21 121.8(3)
C15 C16 C21 120.2(3)
C8 C17 H17A 109.5
C8 C17 H17B 109.5
C8 C17 H17C 109.5
H17A C17 H17B 109.5
H17A C17 H17C 109.5
H17B C17 H17C 109.5
S2 C18 P1 120.4(2)
C5 C18 P1 123.5(2)
C5 C18 S2 116.1(2)
C4 C19 H19 118.8
C11 C19 C4 122.5(4)
C11 C19 H19 118.8
C6 C20 H20A 109.5
C6 C20 H20B 109.5
C6 C20 H20C 109.5
H20A C20 H20B 109.5
H20A C20 H20C 109.5
H20B C20 H20C 109.5
C16 C21 H21A 109.5
C16 C21 H21B 109.5
C16 C21 H21C 109.5
H21A C21 H21B 109.5
H21A C21 H21C 109.5
H21B C21 H21C 109.5
C4 C22 H22A 109.5
C4 C22 H22B 109.5
C4 C22 H22C 109.5
H22A C22 H22B 109.5
H22A C22 H22C 109.5
H22B C22 H22C 109.5
C11 C23 H23A 109.5
C11 C23 H23B 109.5
C11 C23 H23C 109.5
H23A C23 H23B 109.5
H23A C23 H23C 109.5
H23B C23 H23C 109.5

loop_
_geom_bond_atom_site_label_1
_geom_bond_atom_site_label_2
_geom_bond_distance
P1 C3 1.761(3)
P1 C18 1.708(3)
S2 P3 2.0892(14)
S2 C18 1.702(3)
P3 C3 1.729(3)
O1 C3 1.404(4)
O1 C9 1.364(4)
O2 C9 1.215(3)
C4 C5 1.404(5)
C4 C19 1.394(5)
C4 C22 1.495(5)
C5 C16 1.401(5)
C5 C18 1.502(5)
C6 C7 1.409(4)
C6 C13 1.391(4)
C6 C20 1.499(4)
C7 C8 1.400(4)
C7 C9 1.493(4)
C8 C10 1.386(4)
C8 C17 1.505(4)
C10 H10 0.9500
C10 C12 1.390(5)
C11 C15 1.379(5)
C11 C19 1.385(5)
C11 C23 1.508(4)
C12 C13 1.376(5)
C12 C14 1.508(4)
C13 H13 0.9500
C14 H14A 0.9800
C14 H14B 0.9800
C14 H14C 0.9800
C15 H15 0.9500
C15 C16 1.402(5)
C16 C21 1.500(5)
C17 H17A 0.9800
C17 H17B 0.9800
C17 H17C 0.9800
C19 H19 0.9500
C20 H20A 0.9800
C20 H20B 0.9800
C20 H20C 0.9800
C21 H21A 0.9800
C21 H21B 0.9800
C21 H21C 0.9800
C22 H22A 0.9800
C22 H22B 0.9800
C22 H22C 0.9800
C23 H23A 0.9800
C23 H23B 0.9800
C23 H23C 0.9800

loop_
_geom_torsion_atom_site_label_1
_geom_torsion_atom_site_label_2
_geom_torsion_atom_site_label_3
_geom_torsion_atom_site_label_4
_geom_torsion
S2 P3 C3 P1 1.2(2)
S2 P3 C3 O1 -177.5(3)
P3 S2 C18 P1 0.4(2)
P3 S2 C18 C5 -179.1(2)
C3 P1 C18 S2 0.2(2)
C3 P1 C18 C5 179.6(3)
C3 O1 C9 O2 -2.4(4)
C3 O1 C9 C7 176.1(3)
C4 C5 C16 C15 -0.8(4)
C4 C5 C16 C21 -179.2(3)
C4 C5 C18 P1 85.7(4)
C4 C5 C18 S2 -94.9(3)
C5 C4 C19 C11 -1.1(5)
C6 C7 C8 C10 -0.2(5)
C6 C7 C8 C17 -179.5(3)
C6 C7 C9 O1 49.7(4)
C6 C7 C9 O2 -131.9(4)
C7 C6 C13 C12 1.3(5)
C7 C8 C10 C12 0.9(5)
C8 C7 C9 O1 -132.8(3)
C8 C7 C9 O2 45.6(5)
C8 C10 C12 C13 -0.5(5)
C8 C10 C12 C14 177.9(3)
C9 O1 C3 P1 -177.4(2)
C9 O1 C3 P3 1.4(4)
C9 C7 C8 C10 -177.7(3)
C9 C7 C8 C17 2.9(4)
C10 C12 C13 C6 -0.7(5)
C11 C15 C16 C5 -0.5(5)
C11 C15 C16 C21 177.9(3)
C13 C6 C7 C8 -0.9(5)
C13 C6 C7 C9 176.6(3)
C14 C12 C13 C6 -179.1(3)
C15 C11 C19 C4 -0.1(5)
C16 C5 C18 P1 -95.6(3)
C16 C5 C18 S2 83.9(3)
C17 C8 C10 C12 -179.7(3)
C18 P1 C3 P3 -1.0(2)
C18 P1 C3 O1 177.8(2)
C18 C5 C16 C15 -179.6(3)
C18 C5 C16 C21 2.1(4)
C19 C4 C5 C16 1.6(4)
C19 C4 C5 C18 -179.6(3)
C19 C11 C15 C16 1.0(5)
C20 C6 C7 C8 -179.1(3)
C20 C6 C7 C9 -1.6(5)
C20 C6 C13 C12 179.6(3)
C22 C4 C5 C16 -177.8(3)
C22 C4 C5 C18 1.0(4)
C22 C4 C19 C11 178.3(3)
C23 C11 C15 C16 -179.0(3)
C23 C11 C19 C4 179.8(3)
